data_7150441
loop_
_publ_author_name
'Atkinson, Paul'
'Findlay, Karen S.'
'Kielar, Filip'
'Pal, Robert'
'Parker, David'
'Poole, Robert A.'
'Puschmann, Horst'
'Richardson, Siobhan L.'
'Stenson, Philip A.'
'Thompson, Amber L.'
'Yu, Junhau'

_publ_section_title
;
 Azaxanthones and azathioxanthones are effective sensitisers for
 europium and terbium luminescence.
;
_journal_issue 9
_journal_name_full 'Organic &amp; biomolecular chemistry'
_journal_page_first 1707
_journal_page_last 1722
_journal_paper_doi 10.1039/b601357k
_journal_volume 4
_journal_year 2006
_chemical_formula_moiety 'C14 H11 N O3'
_chemical_formula_sum 'C14 H11 N O3'
_chemical_formula_weight 241.24
_chemical_melting_point ?
_chemical_name_common 7-methoxy-2-methyl-1-azaxanthone
_chemical_name_systematic
;
7-methoxy-2-methyl-1-azaxanthone
;
_space_group_IT_number 14
_symmetry_cell_setting monoclinic
_symmetry_space_group_name_Hall '-P 2yn'
_symmetry_space_group_name_H-M 'P 1 21/n 1'
_atom_sites_solution_hydrogens geom
_atom_sites_solution_primary direct
_atom_sites_solution_secondary difmap
_cell_angle_alpha 90.00
_cell_angle_beta 90.223(6)
_cell_angle_gamma 90.00
_cell_formula_units_Z 4
_cell_length_a 12.191(2)
_cell_length_b 3.8876(8)
_cell_length_c 22.922(4)
_cell_measurement_reflns_used 756
_cell_measurement_temperature 120(2)
_cell_measurement_theta_max 22.400
_cell_measurement_theta_min 3.141
_cell_volume 1086.4(3)
_computing_cell_refinement 'SMART-NT V6.1 (Bruker, 2000)'
_computing_data_collection 'SMART-NT V6.1 (Bruker, 2000)'
_computing_data_reduction 'SAINT-NT V6.45A (Bruker, 2000)'
_computing_molecular_graphics 'Bruker SHELXTL'
_computing_publication_material 'Bruker SHELXTL'
_computing_structure_refinement 'SHELXL-97 (Sheldrick, 1997)'
_computing_structure_solution 'SHELXS-97 (Sheldrick, 1997)'
_diffrn_ambient_temperature 120(2)
_diffrn_detector_area_resol_mean 8
_diffrn_measured_fraction_theta_full 0.998
_diffrn_measured_fraction_theta_max 0.998
_diffrn_measurement_device_type 'Bruker ProteumM with Bede Microsource'
_diffrn_measurement_method \w-scans
_diffrn_radiation_monochromator graphite
_diffrn_radiation_source 'micro-focus X-ray source'
_diffrn_radiation_type MoK\a
_diffrn_radiation_wavelength 0.71073
_diffrn_reflns_av_R_equivalents 0.1274
_diffrn_reflns_av_sigmaI/netI 0.1374
_diffrn_reflns_limit_h_max 15
_diffrn_reflns_limit_h_min -15
_diffrn_reflns_limit_k_max 4
_diffrn_reflns_limit_k_min -4
_diffrn_reflns_limit_l_max 28
_diffrn_reflns_limit_l_min -28
_diffrn_reflns_number 9590
_diffrn_reflns_theta_full 26.00
_diffrn_reflns_theta_max 26.00
_diffrn_reflns_theta_min 0.89
_exptl_absorpt_coefficient_mu 0.105
_exptl_absorpt_correction_T_max 0.9979
_exptl_absorpt_correction_T_min 0.9774
_exptl_absorpt_correction_type integration
_exptl_absorpt_process_details 'XPREP (SHELXTL,1997)'
_exptl_crystal_colour 'pale yellow'
_exptl_crystal_density_diffrn 1.475
_exptl_crystal_density_meas ?
_exptl_crystal_density_method .
_exptl_crystal_description needle
_exptl_crystal_F_000 504
_exptl_crystal_size_max 0.40
_exptl_crystal_size_mid 0.04
_exptl_crystal_size_min 0.02
_refine_diff_density_max 0.267
_refine_diff_density_min -0.285
_refine_diff_density_rms 0.068
_refine_ls_extinction_method none
_refine_ls_goodness_of_fit_ref 0.850
_refine_ls_hydrogen_treatment constr
_refine_ls_matrix_type full
_refine_ls_number_parameters 166
_refine_ls_number_reflns 2132
_refine_ls_number_restraints 0
_refine_ls_restrained_S_all 0.850
_refine_ls_R_factor_all 0.1239
_refine_ls_R_factor_gt 0.0620
_refine_ls_shift/su_max 0.000
_refine_ls_shift/su_mean 0.000
_refine_ls_structure_factor_coef Fsqd
_refine_ls_weighting_details 'calc w=1/[\s^2^(Fo^2^)+(0.0795P)^2^+0.0000P] where P=(Fo^2^+2Fc^2^)/3'
_refine_ls_weighting_scheme calc
_refine_ls_wR_factor_gt 0.1416
_refine_ls_wR_factor_ref 0.1608
_reflns_number_gt 1084
_reflns_number_total 2132
_reflns_threshold_expression >2sigma(I)
_cod_data_source_file b601357k.txt
_cod_data_source_block 5a
_cod_depositor_comments
;
The following automatic conversions were performed:
'_symmetry_cell_setting' value 'Monoclinic' changed to 'monoclinic'
according to '/home/adriana/struct/CIF-dictionaries/cif_core.dic'
dictionary named 'cif_core.dic' version 2.4.1 from
2010-06-29.

'_exptl_absorpt_correction_type' value 'Integration' changed
to 'integration' according to
'/home/adriana/struct/CIF-dictionaries/cif_core.dic' dictionary named
'cif_core.dic' version 2.4.1 from 2010-06-29.

Automatic conversion script
Id: cif_fix_enum 1555 2011-01-17 13:19:09Z saulius 

The following automatic conversions were performed:

'_chemical_melting_point' value 'not measured' was changed to '?' -
the value is undefined or not given.

Automatic conversion script
Id: cif_fix_values 1569 2011-02-09 13:29:24Z adriana 
;
_cod_original_cell_volume 1086.3(4)
_cod_original_sg_symbol_H-M P2(1)/n
_cod_database_code 7150441

loop_
_symmetry_equiv_pos_as_xyz
'x, y, z'
'-x+1/2, y+1/2, -z+1/2'
'-x, -y, -z'
'x-1/2, -y-1/2, z-1/2'

loop_
_atom_site_label
_atom_site_type_symbol
_atom_site_fract_x
_atom_site_fract_y
_atom_site_fract_z
_atom_site_U_iso_or_equiv
_atom_site_adp_type
_atom_site_occupancy
_atom_site_symmetry_multiplicity
_atom_site_calc_flag
_atom_site_refinement_flags
_atom_site_disorder_assembly
_atom_site_disorder_group
O1 O 0.4765(3) -0.2683(9) 0.22093(13) 0.0286(8) Uani 1 1 d . . .
O2 O 0.4557(3) 0.2504(9) 0.06470(13) 0.0244(8) Uani 1 1 d . . .
O3 O 0.8681(3) -0.1622(9) 0.13517(13) 0.0274(9) Uani 1 1 d . . .
N1 N 0.2720(3) 0.2985(10) 0.06973(15) 0.0210(9) Uani 1 1 d . . .
C1 C 0.0758(4) 0.3674(14) 0.0655(2) 0.0297(13) Uani 1 1 d . . .
H1A H 0.0828 0.3181 0.0246 0.045 Uiso 1 1 calc R . .
H1B H 0.0671 0.6107 0.0709 0.045 Uiso 1 1 calc R . .
H1C H 0.0129 0.2497 0.0807 0.045 Uiso 1 1 calc R . .
C2 C 0.1780(4) 0.2468(12) 0.09740(19) 0.0214(11) Uani 1 1 d . . .
C3 C 0.1711(4) 0.0916(12) 0.1521(2) 0.0276(13) Uani 1 1 d . . .
H3 H 0.1039 0.0676 0.1708 0.033 Uiso 1 1 calc R . .
C4 C 0.2666(4) -0.0253(12) 0.1779(2) 0.0259(12) Uani 1 1 d . . .
H4 H 0.2640 -0.1326 0.2141 0.031 Uiso 1 1 calc R . .
C5 C 0.3673(4) 0.0172(13) 0.14959(18) 0.0190(11) Uani 1 1 d . . .
C6 C 0.3639(4) 0.1832(12) 0.09671(18) 0.0196(10) Uani 1 1 d . . .
C7 C 0.4714(4) -0.1084(12) 0.17497(19) 0.0193(11) Uani 1 1 d . . .
C8 C 0.5669(4) -0.0330(12) 0.13968(19) 0.0196(11) Uani 1 1 d . . .
C9 C 0.5569(4) 0.1371(12) 0.08624(19) 0.0192(11) Uani 1 1 d . . .
C10 C 0.6733(4) -0.1379(12) 0.1572(2) 0.0230(11) Uani 1 1 d . . .
H10 H 0.6834 -0.2529 0.1924 0.028 Uiso 1 1 calc R . .
C11 C 0.7610(4) -0.0693(12) 0.12214(19) 0.0233(11) Uani 1 1 d . . .
C12 C 0.7478(4) 0.1058(12) 0.06953(18) 0.0224(11) Uani 1 1 d . . .
H12 H 0.8088 0.1525 0.0466 0.027 Uiso 1 1 calc R . .
C13 C 0.6451(4) 0.2105(12) 0.05112(18) 0.0232(11) Uani 1 1 d . . .
H13 H 0.6358 0.3272 0.0160 0.028 Uiso 1 1 calc R . .
C14 C 0.8863(4) -0.3331(12) 0.18932(19) 0.0268(12) Uani 1 1 d . . .
H14A H 0.9628 -0.3863 0.1934 0.040 Uiso 1 1 calc R . .
H14B H 0.8443 -0.5420 0.1903 0.040 Uiso 1 1 calc R . .
H14C H 0.8640 -0.1862 0.2208 0.040 Uiso 1 1 calc R . .

loop_
_atom_site_aniso_label
_atom_site_aniso_U_11
_atom_site_aniso_U_22
_atom_site_aniso_U_33
_atom_site_aniso_U_23
_atom_site_aniso_U_13
_atom_site_aniso_U_12
O1 0.0224(19) 0.038(2) 0.0255(17) 0.0073(16) -0.0075(14) -0.0050(17)
O2 0.0152(18) 0.0303(19) 0.0276(16) 0.0050(16) -0.0119(15) -0.0002(16)
O3 0.0149(19) 0.036(2) 0.0309(18) 0.0052(15) -0.0090(15) 0.0042(16)
N1 0.015(2) 0.022(2) 0.0250(19) -0.0003(18) -0.0099(18) 0.0030(18)
C1 0.019(3) 0.033(3) 0.038(3) 0.001(2) -0.011(2) 0.005(2)
C2 0.019(3) 0.020(3) 0.025(2) -0.003(2) -0.008(2) -0.003(2)
C3 0.016(3) 0.029(3) 0.037(3) -0.003(2) -0.003(2) -0.001(2)
C4 0.030(3) 0.022(3) 0.026(2) -0.002(2) -0.013(2) 0.001(2)
C5 0.017(3) 0.021(3) 0.019(2) -0.0047(19) -0.002(2) -0.002(2)
C6 0.015(2) 0.021(3) 0.023(2) -0.002(2) -0.006(2) 0.000(2)
C7 0.019(3) 0.018(2) 0.021(2) -0.003(2) -0.005(2) -0.004(2)
C8 0.018(3) 0.016(3) 0.024(3) -0.003(2) -0.008(2) -0.002(2)
C9 0.014(3) 0.023(3) 0.021(2) -0.005(2) -0.0055(19) 0.002(2)
C10 0.021(3) 0.021(3) 0.026(2) 0.000(2) -0.009(2) 0.004(2)
C11 0.017(3) 0.020(3) 0.033(3) -0.004(2) -0.006(2) 0.006(2)
C12 0.019(3) 0.027(3) 0.021(2) 0.002(2) 0.000(2) 0.002(2)
C13 0.019(3) 0.027(3) 0.023(2) 0.004(2) -0.009(2) -0.002(2)
C14 0.024(3) 0.027(3) 0.030(3) 0.003(2) -0.011(2) 0.002(2)

loop_
_atom_type_symbol
_atom_type_description
_atom_type_scat_dispersion_real
_atom_type_scat_dispersion_imag
_atom_type_scat_source
C C 0.0033 0.0016 'International Tables Vol C Tables 4.2.6.8 and 6.1.1.4'
H H 0.0000 0.0000 'International Tables Vol C Tables 4.2.6.8 and 6.1.1.4'
N N 0.0061 0.0033 'International Tables Vol C Tables 4.2.6.8 and 6.1.1.4'
O O 0.0106 0.0060 'International Tables Vol C Tables 4.2.6.8 and 6.1.1.4'

loop_
_exptl_crystal_face_index_h
_exptl_crystal_face_index_k
_exptl_crystal_face_index_l
_exptl_crystal_face_perp_dist
0.00 0.00 1.00 0.0100
0.00 0.00 -1.00 0.0100
1.00 0.00 0.00 0.0200
-1.00 0.00 0.00 0.0200
0.00 1.00 0.00 0.2000
0.00 -1.00 0.00 0.2000

loop_
_geom_angle_atom_site_label_1
_geom_angle_atom_site_label_2
_geom_angle_atom_site_label_3
_geom_angle
_geom_angle_site_symmetry_1
_geom_angle_site_symmetry_3
_geom_angle_publ_flag
C6 O2 C9 118.3(3) . . ?
C11 O3 C14 116.9(4) . . ?
C2 N1 C6 116.5(4) . . ?
C2 C1 H1A 109.5 . . ?
C2 C1 H1B 109.5 . . ?
H1A C1 H1B 109.5 . . ?
C2 C1 H1C 109.5 . . ?
H1A C1 H1C 109.5 . . ?
H1B C1 H1C 109.5 . . ?
N1 C2 C3 123.4(4) . . ?
N1 C2 C1 115.6(4) . . ?
C3 C2 C1 121.0(4) . . ?
C4 C3 C2 118.3(5) . . ?
C4 C3 H3 120.8 . . ?
C2 C3 H3 120.8 . . ?
C3 C4 C5 120.1(4) . . ?
C3 C4 H4 119.9 . . ?
C5 C4 H4 119.9 . . ?
C6 C5 C4 116.2(4) . . ?
C6 C5 C7 121.7(4) . . ?
C4 C5 C7 122.1(4) . . ?
N1 C6 O2 111.7(4) . . ?
N1 C6 C5 125.5(4) . . ?
O2 C6 C5 122.9(4) . . ?
O1 C7 C8 122.9(4) . . ?
O1 C7 C5 123.2(4) . . ?
C8 C7 C5 113.8(4) . . ?
C9 C8 C10 117.5(4) . . ?
C9 C8 C7 121.1(4) . . ?
C10 C8 C7 121.3(4) . . ?
C13 C9 C8 123.0(4) . . ?
C13 C9 O2 114.8(4) . . ?
C8 C9 O2 122.2(4) . . ?
C11 C10 C8 119.7(4) . . ?
C11 C10 H10 120.2 . . ?
C8 C10 H10 120.2 . . ?
C10 C11 O3 124.2(4) . . ?
C10 C11 C12 121.1(4) . . ?
O3 C11 C12 114.8(4) . . ?
C13 C12 C11 120.6(4) . . ?
C13 C12 H12 119.7 . . ?
C11 C12 H12 119.7 . . ?
C9 C13 C12 118.0(4) . . ?
C9 C13 H13 121.0 . . ?
C12 C13 H13 121.0 . . ?
O3 C14 H14A 109.5 . . ?
O3 C14 H14B 109.5 . . ?
H14A C14 H14B 109.5 . . ?
O3 C14 H14C 109.5 . . ?
H14A C14 H14C 109.5 . . ?
H14B C14 H14C 109.5 . . ?

loop_
_geom_bond_atom_site_label_1
_geom_bond_atom_site_label_2
_geom_bond_distance
_geom_bond_site_symmetry_2
_geom_bond_publ_flag
O1 C7 1.225(5) . ?
O2 C6 1.365(6) . ?
O2 C9 1.398(5) . ?
O3 C11 1.386(5) . ?
O3 C14 1.425(5) . ?
N1 C2 1.328(6) . ?
N1 C6 1.354(5) . ?
C1 C2 1.516(6) . ?
C1 H1A 0.9600 . ?
C1 H1B 0.9600 . ?
C1 H1C 0.9600 . ?
C2 C3 1.395(6) . ?
C3 C4 1.380(7) . ?
C3 H3 0.9300 . ?
C4 C5 1.401(7) . ?
C4 H4 0.9300 . ?
C5 C6 1.374(6) . ?
C5 C7 1.477(7) . ?
C7 C8 1.451(6) . ?
C8 C9 1.397(6) . ?
C8 C10 1.416(6) . ?
C9 C13 1.376(6) . ?
C10 C11 1.366(7) . ?
C10 H10 0.9300 . ?
C11 C12 1.394(6) . ?
C12 C13 1.381(6) . ?
C12 H12 0.9300 . ?
C13 H13 0.9300 . ?
C14 H14A 0.9600 . ?
C14 H14B 0.9600 . ?
C14 H14C 0.9600 . ?

loop_
_geom_torsion_atom_site_label_1
_geom_torsion_atom_site_label_2
_geom_torsion_atom_site_label_3
_geom_torsion_atom_site_label_4
_geom_torsion
_geom_torsion_site_symmetry_1
_geom_torsion_site_symmetry_2
_geom_torsion_site_symmetry_3
_geom_torsion_site_symmetry_4
_geom_torsion_publ_flag
C6 N1 C2 C3 1.8(7) . . . . ?
C6 N1 C2 C1 -178.1(4) . . . . ?
N1 C2 C3 C4 -2.4(7) . . . . ?
C1 C2 C3 C4 177.4(4) . . . . ?
C2 C3 C4 C5 0.9(7) . . . . ?
C3 C4 C5 C6 1.0(7) . . . . ?
C3 C4 C5 C7 -179.0(5) . . . . ?
C2 N1 C6 O2 -179.8(4) . . . . ?
C2 N1 C6 C5 0.4(7) . . . . ?
C9 O2 C6 N1 -178.2(4) . . . . ?
C9 O2 C6 C5 1.6(6) . . . . ?
C4 C5 C6 N1 -1.8(7) . . . . ?
C7 C5 C6 N1 178.3(4) . . . . ?
C4 C5 C6 O2 178.5(4) . . . . ?
C7 C5 C6 O2 -1.5(7) . . . . ?
C6 C5 C7 O1 -177.2(5) . . . . ?
C4 C5 C7 O1 2.8(7) . . . . ?
C6 C5 C7 C8 1.2(6) . . . . ?
C4 C5 C7 C8 -178.7(4) . . . . ?
O1 C7 C8 C9 177.2(4) . . . . ?
C5 C7 C8 C9 -1.3(6) . . . . ?
O1 C7 C8 C10 -0.9(7) . . . . ?
C5 C7 C8 C10 -179.4(4) . . . . ?
C10 C8 C9 C13 -1.2(7) . . . . ?
C7 C8 C9 C13 -179.3(4) . . . . ?
C10 C8 C9 O2 179.7(4) . . . . ?
C7 C8 C9 O2 1.6(7) . . . . ?
C6 O2 C9 C13 179.2(4) . . . . ?
C6 O2 C9 C8 -1.7(6) . . . . ?
C9 C8 C10 C11 0.3(6) . . . . ?
C7 C8 C10 C11 178.5(5) . . . . ?
C8 C10 C11 O3 -179.7(4) . . . . ?
C8 C10 C11 C12 0.6(7) . . . . ?
C14 O3 C11 C10 -1.4(6) . . . . ?
C14 O3 C11 C12 178.2(4) . . . . ?
C10 C11 C12 C13 -0.9(7) . . . . ?
O3 C11 C12 C13 179.5(4) . . . . ?
C8 C9 C13 C12 1.0(7) . . . . ?
O2 C9 C13 C12 -179.9(4) . . . . ?
C11 C12 C13 C9 0.1(7) . . . . ?

loop_
_cod_related_entry_id
_cod_related_entry_database
_cod_related_entry_code
1 ChemSpider 9826391
